data_9015228
loop_
_publ_author_name
'Yang, H.'
'Evans, S. H.'
'Downs, R. T.'
'Jenkins, R. A.'

_publ_section_title
;
 The crystal structure of vladimirite, with a revised chemical formula,
 Ca4(AsO4)2(AsO3OH)*4H2O
 Note: Sample R100075
;
_journal_name_full 'The Canadian Mineralogist'
_journal_page_first 1055
_journal_page_last 1064
_journal_paper_doi 10.3749/canmin.49.4.1055
_journal_volume 49
_journal_year 2011
_chemical_compound_source 'Ait Ahmane vein No. 53, Bou Azzer district, Morroco'
_chemical_formula_sum 'As3 Ca4 H9 O16'
_chemical_name_mineral Vladimirite
_space_group_IT_number 14
_symmetry_space_group_name_Hall '-P 2ybc'
_symmetry_space_group_name_H-M 'P 1 21/c 1'
_cell_angle_alpha 90
_cell_angle_beta 96.943
_cell_angle_gamma 90
_cell_formula_units_Z 4
_cell_length_a 5.8279
_cell_length_b 10.1802
_cell_length_c 22.8944
_cell_volume 1348.346
_database_code_amcsd 0018560
_exptl_crystal_density_diffrn 3.203
_cod_original_cell_volume 1348.345
_cod_original_formula_sum 'Ca4 As3 O16 H9'
_cod_database_code 9015228

loop_
_space_group_symop_operation_xyz
x,y,z
x,1/2-y,1/2+z
-x,1/2+y,1/2-z
-x,-y,-z

loop_
_atom_site_aniso_label
_atom_site_aniso_U_11
_atom_site_aniso_U_22
_atom_site_aniso_U_33
_atom_site_aniso_U_12
_atom_site_aniso_U_13
_atom_site_aniso_U_23
Ca1 0.00882 0.00966 0.00864 0.00006 0.00125 -0.00106
Ca2 0.00836 0.00887 0.00906 0.00049 0.00118 0.00124
Ca3 0.01197 0.01279 0.00938 0.00266 0.00304 0.00243
Ca4 0.00955 0.00960 0.01072 0.00046 -0.00053 -0.00027
As1 0.00763 0.00608 0.00729 0.00056 0.00047 0.00042
As2 0.00710 0.00670 0.00827 0.00058 0.00131 0.00061
As3 0.00697 0.00703 0.00756 0.00015 0.00098 0.00005
O1 0.01140 0.00654 0.01124 0.00033 0.00247 0.00046
O2 0.01181 0.01405 0.01715 0.00569 0.00558 0.00367
O3 0.01797 0.00999 0.01391 0.00017 -0.00629 -0.00084
O4 0.01493 0.01168 0.01037 -0.00084 0.00439 0.00206
O5 0.01235 0.00710 0.01132 0.00060 0.00063 0.00165
O6 0.00791 0.01457 0.01750 -0.00265 0.00110 0.00411
O7 0.01365 0.01214 0.00898 0.00176 0.00012 0.00309
O8 0.01243 0.01104 0.01297 0.00236 0.00340 -0.00388
O9 0.01128 0.02017 0.00711 0.00027 0.00132 0.00239
O10 0.00852 0.01221 0.01314 0.00288 -0.00028 -0.00260
O11 0.01422 0.00575 0.01404 -0.00124 0.00486 -0.00080
O12H 0.00829 0.01136 0.00999 -0.00007 -0.00179 0.00156
OW1 0.01170 0.01021 0.01975 0.00151 0.00102 0.00149
OW2 0.01489 0.01237 0.01157 0.00121 0.00455 0.00025
OW3 0.01582 0.01297 0.01210 -0.00143 -0.00282 0.00021
OW4 0.01217 0.01176 0.01221 0.00085 0.00339 0.00146

loop_
_atom_site_label
_atom_site_fract_x
_atom_site_fract_y
_atom_site_fract_z
_atom_site_U_iso_or_equiv
_atom_site_type_symbol
_atom_site_attached_hydrogens
Ca1 0.67087 0.72601 0.00250 0.00903 Ca 0
Ca2 0.00525 0.85202 0.14094 0.00875 Ca 0
Ca3 0.88901 0.32115 0.10694 0.01124 Ca 0
Ca4 0.43361 0.36411 0.24537 0.01010 Ca 0
As1 0.86851 0.54829 0.21401 0.00704 As 0
As2 0.54070 0.00128 0.09702 0.00733 As 0
As3 0.23074 0.58486 0.04956 0.00718 As 0
O1 0.85631 0.71384 0.21273 0.00963 O 0
O2 0.13205 0.49715 0.20166 0.01402 O 0
O3 0.67374 0.48109 0.16106 0.01463 O 0
O4 0.79173 0.49184 0.27804 0.01209 O 0
O5 0.54435 0.16434 0.08188 0.01032 O 0
O6 0.26501 0.95021 0.08624 0.01336 O 0
O7 0.66427 0.97778 0.16747 0.01169 O 0
O8 0.71472 0.91483 0.05839 0.01199 O 0
O9 0.69994 0.38580 0.01805 0.01284 O 0
O10 0.01321 0.67453 0.06959 0.01142 O 0
O11 0.19637 0.42536 0.06268 0.01108 O 0
O12H 0.48847 0.63978 0.08884 0.01012 O 0
OW1 0.02305 0.15367 0.04187 0.01396 O 0
OW2 0.25261 0.22762 0.16275 0.01270 O 0
OW3 0.76957 0.22834 0.19865 0.01400 O 0
OW4 0.65792 0.22953 0.31522 0.01189 O 0
H1 -0.07100 0.13772 0.01910 0.03000 H 0
H2 0.08161 0.08131 0.05382 0.03000 H 0
H3 0.23135 0.15423 0.17793 0.03000 H 0
H4 0.34081 0.21940 0.13845 0.03000 H 0
H5 0.74002 0.14615 0.19077 0.03000 H 0
H6 0.86932 0.23422 0.22131 0.03000 H 0
H7 0.70746 0.15775 0.30747 0.03000 H 0
H8 0.60468 0.21025 0.34196 0.03000 H 0
H9 0.56736 0.57309 0.11828 0.03000 H 0

loop_
_cod_changelog_entry_id
_cod_changelog_entry_author
_cod_changelog_entry_date
_cod_changelog_entry_text
1
;cod-tools version 3.8.0
Id: cif_guess_AMCSD_atom_types 9574 2023-05-10 09:00:05Z saulius
;
2023-05-10T18:55:52+03:00
;Derived atom types and hydrogen counts
from atom names that follow the AMCSD naming convention
(Wat == water, O-H == hydroxyl).
;

loop_
_cod_related_entry_id
_cod_related_entry_database
_cod_related_entry_code
1 AMCSD 0018560
